data_4023830
loop_
_publ_author_name
'Xue-Li Geng'
'Jia Wang'
'Guo-Xing Li'
'Peng Chen'
'Shu-Fang Tian'
'Jin Qu'

_publ_section_title
;
 Kinetic Resolution of Racemic Alcohols Using
 Thioamide Modified 1-Methyl-histidine Methyl Ester
;
_journal_name_full 'Journal of Organic Chemistry'
_journal_page_first 8558
_journal_page_last 8562
_journal_paper_doi 10.1021/jo801859m
_journal_volume 73
_journal_year 2008
_chemical_absolute_configuration rm
_chemical_formula_moiety 'C23 H33 N3 O3'
_chemical_formula_sum 'C23 H33 N3 O3'
_chemical_formula_weight 399.52
_chemical_name_systematic
; 
 ? 
;
_space_group_IT_number 4
_symmetry_cell_setting monoclinic
_symmetry_space_group_name_Hall 'P 2yb'
_symmetry_space_group_name_H-M 'P 1 21 1'
_atom_sites_solution_hydrogens geom
_atom_sites_solution_primary direct
_atom_sites_solution_secondary difmap
_audit_creation_method SHELXL-97
_cell_angle_alpha 90.00
_cell_angle_beta 114.36(3)
_cell_angle_gamma 90.00
_cell_formula_units_Z 2
_cell_length_a 10.885(2)
_cell_length_b 9.4701(19)
_cell_length_c 12.124(2)
_cell_measurement_reflns_used 2730
_cell_measurement_temperature 113(2)
_cell_measurement_theta_max 27.0683
_cell_measurement_theta_min 1.8438
_cell_volume 1138.5(4)
_computing_cell_refinement crystalclear
_computing_data_collection 'CrystalClear (Rigaku/MSC Inc., 2005)'
_computing_data_reduction crystalclear
_computing_molecular_graphics 'Bruker SHELXTL'
_computing_publication_material 'Bruker SHELXTL'
_computing_structure_refinement 'SHELXL-97 (Sheldrick, 1997)'
_computing_structure_solution 'SHELXS-97 (Sheldrick, 1990)'
_diffrn_ambient_temperature 113(2)
_diffrn_detector_area_resol_mean 7.31
_diffrn_measured_fraction_theta_full 0.993
_diffrn_measured_fraction_theta_max 0.993
_diffrn_measurement_device_type 'rigaku saturn'
_diffrn_measurement_method '\w scans'
_diffrn_radiation_monochromator confocal
_diffrn_radiation_source 'rotating anode'
_diffrn_radiation_type MoK\a
_diffrn_radiation_wavelength 0.71073
_diffrn_reflns_av_R_equivalents 0.0687
_diffrn_reflns_av_sigmaI/netI 0.0610
_diffrn_reflns_limit_h_max 13
_diffrn_reflns_limit_h_min -13
_diffrn_reflns_limit_k_max 11
_diffrn_reflns_limit_k_min -11
_diffrn_reflns_limit_l_max 14
_diffrn_reflns_limit_l_min -14
_diffrn_reflns_number 11242
_diffrn_reflns_theta_full 25.99
_diffrn_reflns_theta_max 25.99
_diffrn_reflns_theta_min 1.84
_diffrn_standards_decay_% 0
_diffrn_standards_interval_count 0
_diffrn_standards_interval_time 0
_diffrn_standards_number 0
_exptl_absorpt_coefficient_mu 0.078
_exptl_absorpt_correction_T_max 0.9992
_exptl_absorpt_correction_T_min 0.9908
_exptl_absorpt_correction_type multi-scan
_exptl_absorpt_process_details crystalclear
_exptl_crystal_colour Colorless
_exptl_crystal_density_diffrn 1.165
_exptl_crystal_density_method 'not measured'
_exptl_crystal_description Platelet
_exptl_crystal_F_000 432
_exptl_crystal_size_max 0.12
_exptl_crystal_size_mid 0.10
_exptl_crystal_size_min 0.01
_refine_diff_density_max 0.390
_refine_diff_density_min -0.277
_refine_diff_density_rms 0.086
_refine_ls_abs_structure_details 'None, Friedel Pairs merged'
_refine_ls_extinction_coef 0.062(11)
_refine_ls_extinction_expression Fc^*^=kFc[1+0.001xFc^2^\l^3^/sin(2\q)]^-1/4^
_refine_ls_extinction_method SHELXL
_refine_ls_goodness_of_fit_ref 1.027
_refine_ls_hydrogen_treatment mixed
_refine_ls_matrix_type full
_refine_ls_number_parameters 275
_refine_ls_number_reflns 2364
_refine_ls_number_restraints 1
_refine_ls_restrained_S_all 1.027
_refine_ls_R_factor_all 0.0671
_refine_ls_R_factor_gt 0.0533
_refine_ls_shift/su_max 0.004
_refine_ls_shift/su_mean 0.000
_refine_ls_structure_factor_coef Fsqd
_refine_ls_weighting_details 'calc w=1/[\s^2^(Fo^2^)+(0.0981P)^2^+0.0000P] where P=(Fo^2^+2Fc^2^)/3'
_refine_ls_weighting_scheme calc
_refine_ls_wR_factor_gt 0.1355
_refine_ls_wR_factor_ref 0.1556
_reflns_number_gt 1989
_reflns_number_total 2364
_reflns_threshold_expression >2sigma(I)
_cod_data_source_file jo801859m_si_001.cif
_cod_data_source_block shelxl
_cod_depositor_comments
;
The following automatic conversions were performed:
'_symmetry_cell_setting' value 'Monoclinic' changed to 'monoclinic'
according to '/home/saulius/struct/CIF-dictionaries/cif_core.dic'
dictionary named 'cif_core.dic' version 2.4.1 from 2010-06-29.

Automatic conversion script
Id: cif_fix_enum 1527 2010-12-29 10:47:43Z saulius 
;
_cod_original_sg_symbol_H-M 'P 21'
_cod_database_code 4023830

loop_
_symmetry_equiv_pos_as_xyz
'x, y, z'
'-x, y+1/2, -z'

loop_
_atom_site_label
_atom_site_type_symbol
_atom_site_fract_x
_atom_site_fract_y
_atom_site_fract_z
_atom_site_U_iso_or_equiv
_atom_site_adp_type
_atom_site_occupancy
_atom_site_symmetry_multiplicity
_atom_site_calc_flag
_atom_site_refinement_flags
_atom_site_disorder_assembly
_atom_site_disorder_group
O1 O 0.4856(2) 0.7127(3) 0.1837(2) 0.0333(6) Uani 1 1 d . . .
N1 N 0.2608(3) 0.6960(3) 0.0848(3) 0.0269(6) Uani 1 1 d . . .
C5 C 0.3563(3) 0.6449(4) 0.5280(3) 0.0294(8) Uani 1 1 d . . .
H5 H 0.3543 0.6296 0.6047 0.035 Uiso 1 1 calc R . .
C2 C 0.3624(3) 0.6891(4) 0.3056(3) 0.0268(7) Uani 1 1 d . . .
C1 C 0.3742(3) 0.7027(4) 0.1870(3) 0.0263(7) Uani 1 1 d . . .
N2 N 0.1927(3) 0.3541(3) -0.0763(3) 0.0306(7) Uani 1 1 d . . .
O3 O 0.3351(3) 0.8045(3) -0.1649(3) 0.0417(7) Uani 1 1 d . . .
C7 C 0.2404(3) 0.6708(4) 0.3145(3) 0.0285(8) Uani 1 1 d . . .
H7 H 0.1590 0.6724 0.2430 0.034 Uiso 1 1 calc R . .
O2 O 0.2766(3) 0.9397(3) -0.0430(3) 0.0458(8) Uani 1 1 d . . .
N3 N 0.0220(3) 0.2822(3) -0.0356(3) 0.0333(7) Uani 1 1 d . . .
C4 C 0.4813(3) 0.6614(4) 0.5223(3) 0.0314(8) Uani 1 1 d . . .
C3 C 0.4815(3) 0.6862(4) 0.4101(3) 0.0302(8) Uani 1 1 d . . .
H3 H 0.5649 0.7015 0.4042 0.036 Uiso 1 1 calc R . .
C6 C 0.2346(3) 0.6501(4) 0.4255(3) 0.0298(8) Uani 1 1 d . . .
C22 C 0.2928(3) 0.8252(4) -0.0774(4) 0.0318(8) Uani 1 1 d . . .
C20 C 0.0106(3) 0.4252(4) -0.0608(3) 0.0304(8) Uani 1 1 d . . .
H20 H -0.0602 0.4832 -0.0599 0.036 Uiso 1 1 calc R . .
C16 C 0.2694(3) 0.6839(4) -0.0298(3) 0.0280(8) Uani 1 1 d . . .
H16 H 0.3477 0.6213 -0.0185 0.034 Uiso 1 1 calc R . .
C12 C 0.0981(3) 0.6312(4) 0.4319(3) 0.0334(8) Uani 1 1 d . . .
C18 C 0.1132(3) 0.4721(4) -0.0871(3) 0.0288(8) Uani 1 1 d . . .
C21 C 0.3124(4) 0.3425(5) -0.1014(4) 0.0437(11) Uani 1 1 d . . .
H21A H 0.3883 0.3903 -0.0374 0.066 Uiso 1 1 calc R . .
H21B H 0.2947 0.3868 -0.1796 0.066 Uiso 1 1 calc R . .
H21C H 0.3346 0.2427 -0.1041 0.066 Uiso 1 1 calc R . .
C17 C 0.1417(3) 0.6144(4) -0.1236(3) 0.0312(8) Uani 1 1 d . . .
H17A H 0.0637 0.6769 -0.1378 0.037 Uiso 1 1 calc R . .
H17B H 0.1512 0.6057 -0.2011 0.037 Uiso 1 1 calc R . .
C19 C 0.1322(4) 0.2447(4) -0.0458(4) 0.0336(8) Uani 1 1 d . . .
H19 H 0.1664 0.1510 -0.0332 0.040 Uiso 1 1 calc R . .
C8 C 0.6142(3) 0.6537(4) 0.6355(4) 0.0346(9) Uani 1 1 d . . .
C23 C 0.3636(4) 0.9298(5) -0.2189(5) 0.0502(12) Uani 1 1 d . . .
H23A H 0.2867 0.9945 -0.2435 0.075 Uiso 1 1 calc R . .
H23B H 0.3794 0.9029 -0.2901 0.075 Uiso 1 1 calc R . .
H23C H 0.4442 0.9766 -0.1598 0.075 Uiso 1 1 calc R . .
C10 C 0.5971(4) 0.5859(5) 0.7422(4) 0.0453(10) Uani 1 1 d . . .
H10A H 0.6856 0.5750 0.8099 0.068 Uiso 1 1 calc R . .
H10B H 0.5548 0.4930 0.7182 0.068 Uiso 1 1 calc R . .
H10C H 0.5398 0.6461 0.7671 0.068 Uiso 1 1 calc R . .
C13 C 0.0280(4) 0.5006(6) 0.3584(4) 0.0516(12) Uani 1 1 d . . .
H13A H 0.0845 0.4172 0.3917 0.077 Uiso 1 1 calc R . .
H13B H 0.0139 0.5136 0.2738 0.077 Uiso 1 1 calc R . .
H13C H -0.0593 0.4876 0.3625 0.077 Uiso 1 1 calc R . .
C9 C 0.7174(4) 0.5622(5) 0.6101(4) 0.0496(11) Uani 1 1 d . . .
H9A H 0.7412 0.6091 0.5495 0.074 Uiso 1 1 calc R . .
H9B H 0.6778 0.4696 0.5796 0.074 Uiso 1 1 calc R . .
H9C H 0.7988 0.5500 0.6852 0.074 Uiso 1 1 calc R . .
C15 C 0.1109(4) 0.6137(5) 0.5612(4) 0.0448(10) Uani 1 1 d . . .
H15A H 0.1640 0.5289 0.5971 0.067 Uiso 1 1 calc R . .
H15B H 0.0209 0.6043 0.5605 0.067 Uiso 1 1 calc R . .
H15C H 0.1562 0.6966 0.6092 0.067 Uiso 1 1 calc R . .
C14 C 0.0130(4) 0.7644(6) 0.3789(5) 0.0519(12) Uani 1 1 d . . .
H14A H -0.0779 0.7507 0.3751 0.078 Uiso 1 1 calc R . .
H14B H 0.0074 0.7816 0.2973 0.078 Uiso 1 1 calc R . .
H14C H 0.0553 0.8458 0.4307 0.078 Uiso 1 1 calc R . .
C11 C 0.6700(4) 0.8022(5) 0.6700(5) 0.0559(13) Uani 1 1 d . . .
H11A H 0.6857 0.8442 0.6030 0.084 Uiso 1 1 calc R . .
H11B H 0.7552 0.7982 0.7423 0.084 Uiso 1 1 calc R . .
H11C H 0.6050 0.8600 0.6868 0.084 Uiso 1 1 calc R . .
H1 H 0.168(5) 0.704(6) 0.081(4) 0.054(13) Uiso 1 1 d . . .

loop_
_atom_site_aniso_label
_atom_site_aniso_U_11
_atom_site_aniso_U_22
_atom_site_aniso_U_33
_atom_site_aniso_U_23
_atom_site_aniso_U_13
_atom_site_aniso_U_12
O1 0.0274(12) 0.0395(14) 0.0360(15) -0.0006(12) 0.0160(11) -0.0005(11)
N1 0.0264(14) 0.0318(15) 0.0264(15) -0.0011(13) 0.0149(12) 0.0004(13)
C5 0.0344(18) 0.0277(17) 0.0276(19) 0.0035(14) 0.0142(15) 0.0018(15)
C2 0.0273(16) 0.0245(16) 0.0291(18) -0.0001(14) 0.0121(14) 0.0012(14)
C1 0.0270(16) 0.0232(15) 0.0314(19) -0.0015(14) 0.0148(15) -0.0007(14)
N2 0.0264(14) 0.0297(15) 0.0398(19) -0.0044(13) 0.0180(14) -0.0001(13)
O3 0.0590(17) 0.0322(13) 0.0481(18) -0.0031(13) 0.0364(15) -0.0103(13)
C7 0.0272(16) 0.0282(18) 0.0293(19) -0.0009(14) 0.0107(15) 0.0001(14)
O2 0.0645(19) 0.0294(14) 0.051(2) -0.0026(13) 0.0316(16) 0.0043(13)
N3 0.0328(15) 0.0334(17) 0.0356(18) -0.0013(14) 0.0161(13) -0.0001(13)
C4 0.0337(18) 0.0240(18) 0.033(2) 0.0024(14) 0.0102(16) 0.0005(15)
C3 0.0273(16) 0.0270(17) 0.036(2) 0.0025(15) 0.0129(15) -0.0004(14)
C6 0.0320(17) 0.0299(17) 0.0296(19) -0.0004(15) 0.0149(15) -0.0016(15)
C22 0.0298(18) 0.035(2) 0.032(2) -0.0027(16) 0.0146(16) -0.0016(15)
C20 0.0285(18) 0.0312(18) 0.033(2) 0.0009(15) 0.0143(16) 0.0026(15)
C16 0.0282(17) 0.0284(17) 0.0289(19) -0.0023(15) 0.0134(14) -0.0031(14)
C12 0.0287(17) 0.047(2) 0.027(2) 0.0014(17) 0.0136(16) -0.0014(16)
C18 0.0269(17) 0.0304(18) 0.030(2) -0.0027(15) 0.0124(15) -0.0003(14)
C21 0.0303(19) 0.044(2) 0.065(3) -0.007(2) 0.029(2) -0.0007(18)
C17 0.0331(18) 0.035(2) 0.0262(19) -0.0009(15) 0.0126(15) -0.0025(15)
C19 0.0350(19) 0.0289(18) 0.036(2) -0.0003(15) 0.0132(16) 0.0020(15)
C8 0.0308(18) 0.033(2) 0.033(2) 0.0053(16) 0.0065(16) -0.0012(16)
C23 0.057(3) 0.042(2) 0.061(3) 0.008(2) 0.033(2) -0.010(2)
C10 0.046(2) 0.049(2) 0.033(2) 0.0058(18) 0.0075(18) 0.004(2)
C13 0.039(2) 0.073(3) 0.046(3) -0.007(2) 0.020(2) -0.020(2)
C9 0.038(2) 0.060(3) 0.043(3) 0.009(2) 0.0083(19) 0.012(2)
C15 0.045(2) 0.058(3) 0.041(2) 0.004(2) 0.027(2) -0.006(2)
C14 0.042(2) 0.070(3) 0.053(3) 0.015(2) 0.029(2) 0.017(2)
C11 0.047(2) 0.042(2) 0.055(3) 0.002(2) -0.003(2) -0.011(2)

loop_
_atom_type_symbol
_atom_type_description
_atom_type_scat_dispersion_real
_atom_type_scat_dispersion_imag
_atom_type_scat_source
C C 0.0033 0.0000 'International Tables Vol C Tables 4.2.6.8 and 6.1.1.4'
H H 0.0000 0.0000 'International Tables Vol C Tables 4.2.6.8 and 6.1.1.4'
N N 0.0061 0.0000 'International Tables Vol C Tables 4.2.6.8 and 6.1.1.4'
O O 0.0106 0.0000 'International Tables Vol C Tables 4.2.6.8 and 6.1.1.4'

loop_
_geom_angle_atom_site_label_1
_geom_angle_atom_site_label_2
_geom_angle_atom_site_label_3
_geom_angle
_geom_angle_site_symmetry_1
_geom_angle_site_symmetry_3
_geom_angle_publ_flag
C1 N1 C16 119.7(3) . . ?
C6 C5 C4 122.4(3) . . ?
C7 C2 C3 119.3(3) . . ?
C7 C2 C1 123.2(3) . . ?
C3 C2 C1 117.3(3) . . ?
O1 C1 N1 121.0(3) . . ?
O1 C1 C2 120.7(3) . . ?
N1 C1 C2 118.1(3) . . ?
C19 N2 C18 106.7(3) . . ?
C19 N2 C21 125.1(3) . . ?
C18 N2 C21 128.1(3) . . ?
C22 O3 C23 116.6(3) . . ?
C6 C7 C2 121.4(3) . . ?
C19 N3 C20 104.3(3) . . ?
C3 C4 C5 117.7(3) . . ?
C3 C4 C8 120.4(3) . . ?
C5 C4 C8 121.9(3) . . ?
C4 C3 C2 121.4(3) . . ?
C7 C6 C5 117.7(3) . . ?
C7 C6 C12 120.0(3) . . ?
C5 C6 C12 122.3(3) . . ?
O2 C22 O3 123.9(4) . . ?
O2 C22 C16 126.2(3) . . ?
O3 C22 C16 109.8(3) . . ?
C18 C20 N3 111.4(3) . . ?
N1 C16 C22 112.7(3) . . ?
N1 C16 C17 110.5(3) . . ?
C22 C16 C17 109.8(3) . . ?
C15 C12 C6 112.7(3) . . ?
C15 C12 C13 108.8(3) . . ?
C6 C12 C13 109.0(3) . . ?
C15 C12 C14 107.6(3) . . ?
C6 C12 C14 108.2(3) . . ?
C13 C12 C14 110.4(3) . . ?
C20 C18 N2 104.8(3) . . ?
C20 C18 C17 131.2(3) . . ?
N2 C18 C17 124.0(3) . . ?
C18 C17 C16 113.8(3) . . ?
N3 C19 N2 112.7(3) . . ?
C11 C8 C10 109.3(4) . . ?
C11 C8 C4 109.0(3) . . ?
C10 C8 C4 112.3(3) . . ?
C11 C8 C9 109.4(3) . . ?
C10 C8 C9 106.6(3) . . ?
C4 C8 C9 110.1(3) . . ?

loop_
_geom_bond_atom_site_label_1
_geom_bond_atom_site_label_2
_geom_bond_distance
_geom_bond_site_symmetry_2
_geom_bond_publ_flag
O1 C1 1.234(4) . ?
N1 C1 1.342(4) . ?
N1 C16 1.436(4) . ?
C5 C6 1.394(5) . ?
C5 C4 1.400(5) . ?
C2 C7 1.387(4) . ?
C2 C3 1.389(5) . ?
C2 C1 1.501(5) . ?
N2 C19 1.358(5) . ?
N2 C18 1.386(5) . ?
N2 C21 1.460(4) . ?
O3 C22 1.334(4) . ?
O3 C23 1.449(5) . ?
C7 C6 1.387(5) . ?
O2 C22 1.200(5) . ?
N3 C19 1.305(5) . ?
N3 C20 1.382(5) . ?
C4 C3 1.381(5) . ?
C4 C8 1.531(5) . ?
C6 C12 1.530(5) . ?
C22 C16 1.520(5) . ?
C20 C18 1.356(5) . ?
C16 C17 1.534(5) . ?
C12 C15 1.524(5) . ?
C12 C13 1.532(6) . ?
C12 C14 1.540(6) . ?
C18 C17 1.491(5) . ?
C8 C11 1.521(6) . ?
C8 C10 1.524(6) . ?
C8 C9 1.547(6) . ?

loop_
_geom_torsion_atom_site_label_1
_geom_torsion_atom_site_label_2
_geom_torsion_atom_site_label_3
_geom_torsion_atom_site_label_4
_geom_torsion
_geom_torsion_site_symmetry_1
_geom_torsion_site_symmetry_2
_geom_torsion_site_symmetry_3
_geom_torsion_site_symmetry_4
_geom_torsion_publ_flag
C16 N1 C1 O1 7.2(5) . . . . ?
C16 N1 C1 C2 -169.2(3) . . . . ?
C7 C2 C1 O1 -176.8(3) . . . . ?
C3 C2 C1 O1 -1.0(5) . . . . ?
C7 C2 C1 N1 -0.4(5) . . . . ?
C3 C2 C1 N1 175.5(3) . . . . ?
C3 C2 C7 C6 0.3(5) . . . . ?
C1 C2 C7 C6 176.0(3) . . . . ?
C6 C5 C4 C3 1.2(5) . . . . ?
C6 C5 C4 C8 -179.2(3) . . . . ?
C5 C4 C3 C2 -2.5(5) . . . . ?
C8 C4 C3 C2 177.9(3) . . . . ?
C7 C2 C3 C4 1.8(5) . . . . ?
C1 C2 C3 C4 -174.2(3) . . . . ?
C2 C7 C6 C5 -1.5(5) . . . . ?
C2 C7 C6 C12 179.5(3) . . . . ?
C4 C5 C6 C7 0.8(5) . . . . ?
C4 C5 C6 C12 179.7(3) . . . . ?
C23 O3 C22 O2 0.7(6) . . . . ?
C23 O3 C22 C16 -179.3(3) . . . . ?
C19 N3 C20 C18 0.6(4) . . . . ?
C1 N1 C16 C22 -81.6(4) . . . . ?
C1 N1 C16 C17 155.1(3) . . . . ?
O2 C22 C16 N1 -16.3(5) . . . . ?
O3 C22 C16 N1 163.7(3) . . . . ?
O2 C22 C16 C17 107.4(4) . . . . ?
O3 C22 C16 C17 -72.7(4) . . . . ?
C7 C6 C12 C15 -178.5(4) . . . . ?
C5 C6 C12 C15 2.6(5) . . . . ?
C7 C6 C12 C13 60.6(5) . . . . ?
C5 C6 C12 C13 -118.3(4) . . . . ?
C7 C6 C12 C14 -59.5(5) . . . . ?
C5 C6 C12 C14 121.6(4) . . . . ?
N3 C20 C18 N2 -0.8(4) . . . . ?
N3 C20 C18 C17 177.6(4) . . . . ?
C19 N2 C18 C20 0.6(4) . . . . ?
C21 N2 C18 C20 176.1(4) . . . . ?
C19 N2 C18 C17 -177.9(3) . . . . ?
C21 N2 C18 C17 -2.4(6) . . . . ?
C20 C18 C17 C16 114.2(4) . . . . ?
N2 C18 C17 C16 -67.6(5) . . . . ?
N1 C16 C17 C18 -57.4(4) . . . . ?
C22 C16 C17 C18 177.7(3) . . . . ?
C20 N3 C19 N2 -0.2(4) . . . . ?
C18 N2 C19 N3 -0.3(4) . . . . ?
C21 N2 C19 N3 -175.9(4) . . . . ?
C3 C4 C8 C11 74.9(5) . . . . ?
C5 C4 C8 C11 -104.7(4) . . . . ?
C3 C4 C8 C10 -163.8(4) . . . . ?
C5 C4 C8 C10 16.6(5) . . . . ?
C3 C4 C8 C9 -45.2(5) . . . . ?
C5 C4 C8 C9 135.3(4) . . . . ?

loop_
_cod_related_entry_id
_cod_related_entry_database
_cod_related_entry_code
1 ChemSpider 30658790
